data_7228132
loop_
_publ_author_name
'Mapp, Lucy K.'
'Coles, Simon'
'Aitipamula, Srinivasulu'

_publ_section_title
;
 Novel solid forms of lonidamine: crystal structures and physicochemical
 properties
;
_journal_name_full CrystEngComm
_journal_paper_doi 10.1039/C7CE00651A
_journal_year 2017
_chemical_formula_moiety 'C15 H10 Cl2 N2 O2, C7 H7 N O'
_chemical_formula_sum 'C22 H17 Cl2 N3 O3'
_chemical_formula_weight 442.28
_space_group_crystal_system monoclinic
_space_group_IT_number 14
_space_group_name_Hall '-P 2ybc'
_space_group_name_H-M_alt 'P 1 21/c 1'
_symmetry_space_group_name_Hall '-P 2ybc'
_symmetry_space_group_name_H-M 'P 1 21/c 1'
_atom_sites_solution_hydrogens mixed
_atom_sites_solution_primary direct
_audit_creation_date 2016-05-20
_audit_creation_method
;
Olex2 1.2-alpha
(compiled 2016.02.24 svn.r3266 for OlexSys, GUI svn.r5155)
;
_audit_update_record
;
2017-02-09 deposited with the CCDC.
2017-04-27 downloaded from the CCDC.
;
_cell_angle_alpha 90
_cell_angle_beta 99.146(4)
_cell_angle_gamma 90
_cell_formula_units_Z 4
_cell_length_a 18.3534(8)
_cell_length_b 10.1000(3)
_cell_length_c 11.0376(4)
_cell_measurement_reflns_used 15447
_cell_measurement_temperature 100(2)
_cell_measurement_theta_max 29.7520
_cell_measurement_theta_min 2.2990
_cell_volume 2020.02(13)
_computing_cell_refinement 'CrysAlisPro 1.171.38.41 (Rigaku OD, 2015)'
_computing_data_collection 'CrystalClear-SM Expert 3.1 b27 (Rigaku, 2013)'
_computing_data_reduction 'CrysAlisPro 1.171.38.41 (Rigaku OD, 2015)'
_computing_molecular_graphics 'Olex2 (Dolomanov et al., 2009)'
_computing_publication_material 'Olex2 (Dolomanov et al., 2009)'
_computing_structure_refinement 'ShelXL (Sheldrick, 2015)'
_computing_structure_solution 'ShelXT (Sheldrick, 2015)'
_diffrn_ambient_temperature 100(2)
_diffrn_detector 'CCD area detector'
_diffrn_detector_area_resol_mean 28.5714
_diffrn_detector_type 'Rigaku HG Saturn724+ (2x2 bin mode)'
_diffrn_measured_fraction_theta_full 0.999
_diffrn_measured_fraction_theta_max 1.000
_diffrn_measurement_details
;
List of Runs (angles in degrees, time in seconds):

  # Type    Start    End  Width  t~exp~   \w     \q     \k     \f   Frames
#--------------------------------------------------------------------------
  1  \w    -27.00  73.00   1.00   50.00    --  -17.00  72.00 -90.00  100
  2  \w    -69.00  22.00   1.00   50.00    --  -17.00 -72.00 150.00   91
  3  \w    -68.00  22.00   1.00   50.00    --  -17.00 -72.00 -30.00   90
  4  \w    -85.00  -4.00   1.00   50.00    --  -17.00   0.00 -30.00   81
  5  \w    -31.00 -14.00   1.00   50.00    --  -17.00  54.00 120.00   17
  6  \w    -31.00  73.00   1.00   50.00    --  -17.00  72.00  60.00  104
  7  \w    -69.00  22.00   1.00   50.00    --  -17.00 -72.00 -60.00   91
  8  \w    -68.00  22.00   1.00   50.00    --  -17.00 -72.00 120.00   90
  9  \w    -81.00 -12.00   1.00   50.00    --  -17.00   0.00 -60.00   69
 10  \w    -30.00 -14.00   1.00   50.00    --  -17.00  54.00 -90.00   16
;
_diffrn_measurement_device 'four-circle \k goniometer'
_diffrn_measurement_device_type
'Rigaku FRE+ equipped with VHF Varimax confocal mirrors and an AFC10 goniometer and HG Saturn 724+ detector'
_diffrn_measurement_method 'profile data from \w-scans'
_diffrn_measurement_specimen_support 'MiTeGen MicroLoop'
_diffrn_orient_matrix_type 'CrysAlisPro convention (1999,Acta A55,543-557)'
_diffrn_orient_matrix_UB_11 0.0020320000
_diffrn_orient_matrix_UB_12 -0.0291791000
_diffrn_orient_matrix_UB_13 -0.0577801000
_diffrn_orient_matrix_UB_21 -0.0389050000
_diffrn_orient_matrix_UB_22 -0.0079325000
_diffrn_orient_matrix_UB_23 -0.0104735000
_diffrn_orient_matrix_UB_31 -0.0040525000
_diffrn_orient_matrix_UB_32 0.0633621000
_diffrn_orient_matrix_UB_33 -0.0280344000
_diffrn_radiation_collimation 0.2
_diffrn_radiation_monochromator 'Confocal mirrors, VHF Varimax'
_diffrn_radiation_probe x-ray
_diffrn_radiation_type MoK\a
_diffrn_radiation_wavelength 0.71073
_diffrn_reflns_av_R_equivalents 0.0421
_diffrn_reflns_av_unetI/netI 0.0223
_diffrn_reflns_Laue_measured_fraction_full 0.999
_diffrn_reflns_Laue_measured_fraction_max 1.000
_diffrn_reflns_limit_h_max 23
_diffrn_reflns_limit_h_min -23
_diffrn_reflns_limit_k_max 12
_diffrn_reflns_limit_k_min -13
_diffrn_reflns_limit_l_max 14
_diffrn_reflns_limit_l_min -13
_diffrn_reflns_number 33938
_diffrn_reflns_point_group_measured_fraction_full 0.999
_diffrn_reflns_point_group_measured_fraction_max 1.000
_diffrn_reflns_theta_full 25.242
_diffrn_reflns_theta_max 27.482
_diffrn_reflns_theta_min 2.309
_diffrn_source 'Rotating Anode'
_diffrn_source_current 55.0
_diffrn_source_power 2.475
_diffrn_source_target Mo
_diffrn_source_type 'Rigaku FRE+'
_diffrn_source_voltage 45.0
_exptl_absorpt_coefficient_mu 0.352
_exptl_absorpt_correction_T_max 1.00000
_exptl_absorpt_correction_T_min 0.76210
_exptl_absorpt_correction_type multi-scan
_exptl_absorpt_process_details
;
CrysAlisPro 1.171.38.41 (Rigaku Oxford Diffraction, 2015)
Empirical absorption correction using spherical harmonics,
 implemented in SCALE3 ABSPACK scaling algorithm.
;
_exptl_crystal_colour colourless
_exptl_crystal_colour_primary colourless
_exptl_crystal_density_diffrn 1.454
_exptl_crystal_description Plate
_exptl_crystal_F_000 912
_exptl_crystal_size_max 0.05
_exptl_crystal_size_mid 0.05
_exptl_crystal_size_min 0.01
_refine_diff_density_max 0.506
_refine_diff_density_min -0.515
_refine_diff_density_rms 0.057
_refine_ls_extinction_method none
_refine_ls_goodness_of_fit_ref 1.024
_refine_ls_hydrogen_treatment mixed
_refine_ls_matrix_type full
_refine_ls_number_parameters 283
_refine_ls_number_reflns 4631
_refine_ls_number_restraints 0
_refine_ls_restrained_S_all 1.024
_refine_ls_R_factor_all 0.0558
_refine_ls_R_factor_gt 0.0424
_refine_ls_shift/su_max 0.001
_refine_ls_shift/su_mean 0.000
_refine_ls_structure_factor_coef Fsqd
_refine_ls_weighting_details 'w=1/[\s^2^(Fo^2^)+(0.0594P)^2^+1.0347P] where P=(Fo^2^+2Fc^2^)/3'
_refine_ls_weighting_scheme calc
_refine_ls_wR_factor_gt 0.1068
_refine_ls_wR_factor_ref 0.1143
_reflns_Friedel_coverage 0.000
_reflns_number_gt 3764
_reflns_number_total 4631
_reflns_threshold_expression 'I > 2\s(I)'
_cod_data_source_file c7ce00651a2.cif
_cod_data_source_block LON-BENZ
_cod_database_code 7228132
_chemical_oxdiff_formula 'C22 H17 O3 N3 Cl2'
_shelx_space_group_comment
;
The symmetry employed for this shelxl refinement is uniquely defined
by the following loop, which should always be used as a source of
symmetry information in preference to the above space-group names.
They are only intended as comments.
;
_reflns_odcompleteness_completeness 99.98
_reflns_odcompleteness_iscentric 1
_reflns_odcompleteness_theta 27.42
_olex2_refinement_description
;
1. Fixed Uiso
 At 1.2 times of:
  All C(H) groups, All C(H,H) groups
2.a Secondary CH2 refined with riding coordinates:
 C9(H9A,H9B)
2.b Aromatic/amide H refined with riding coordinates:
 C4(H4), C5(H5), C6(H6), C7(H7), C12(H12), C14(H14), C15(H15), C23(H23),
 C24(H24), C25(H25), C26(H26), C27(H27)
;
_shelx_shelxl_version_number 2014/7
_olex2_diffrn_ambient_temperature_device 'Oxford Cryosystems'
_olex2_exptl_crystal_mounting_method 'The crystal was mounted on a MITIGEN holder with oil'
_olex2_submission_special_instructions 'No special instructions were received'
_oxdiff_exptl_absorpt_empirical_details
;
Empirical correction (ABSPACK) includes:
- Absorption correction using spherical harmonics
- Frame scaling
- Detector area scaling
;
_oxdiff_exptl_absorpt_empirical_full_max 2.477
_oxdiff_exptl_absorpt_empirical_full_min 0.412

loop_
_space_group_symop_operation_xyz
'x, y, z'
'-x, y+1/2, -z+1/2'
'-x, -y, -z'
'x, -y-1/2, z-1/2'

loop_
_atom_site_label
_atom_site_type_symbol
_atom_site_fract_x
_atom_site_fract_y
_atom_site_fract_z
_atom_site_U_iso_or_equiv
_atom_site_adp_type
_atom_site_occupancy
_atom_site_site_symmetry_order
_atom_site_calc_flag
_atom_site_refinement_flags_posn
Cl1 Cl 0.64561(3) 0.97313(5) 0.53690(4) 0.03734(14) Uani 1 1 d .
Cl2 Cl 0.91136(3) 1.02700(6) 0.40092(6) 0.05510(18) Uani 1 1 d .
O1 O 0.75549(7) 0.36449(12) 0.62227(11) 0.0281(3) Uani 1 1 d .
H1 H 0.7811(14) 0.300(3) 0.659(2) 0.052(7) Uiso 1 1 d .
O2 O 0.66801(7) 0.31658(13) 0.73632(12) 0.0341(3) Uani 1 1 d .
N1 N 0.62059(8) 0.65441(13) 0.47282(12) 0.0223(3) Uani 1 1 d .
N2 N 0.67207(8) 0.56069(13) 0.50815(12) 0.0220(3) Uani 1 1 d .
C1 C 0.69211(9) 0.38373(16) 0.65929(15) 0.0237(3) Uani 1 1 d .
C2 C 0.64911(9) 0.49496(16) 0.59938(14) 0.0222(3) Uani 1 1 d .
C3 C 0.58026(9) 0.54496(15) 0.62364(14) 0.0219(3) Uani 1 1 d .
C4 C 0.53001(10) 0.51320(16) 0.70405(15) 0.0254(4) Uani 1 1 d .
H4 H 0.5394 0.4424 0.7610 0.030 Uiso 1 1 calc R
C5 C 0.46714(10) 0.58833(17) 0.69677(16) 0.0279(4) Uani 1 1 d .
H5 H 0.4328 0.5690 0.7503 0.034 Uiso 1 1 calc R
C6 C 0.45189(10) 0.69327(17) 0.61230(16) 0.0271(4) Uani 1 1 d .
H6 H 0.4077 0.7426 0.6103 0.032 Uiso 1 1 calc R
C7 C 0.49969(9) 0.72585(17) 0.53254(15) 0.0257(3) Uani 1 1 d .
H7 H 0.4897 0.7968 0.4758 0.031 Uiso 1 1 calc R
C8 C 0.56376(9) 0.64898(16) 0.53942(14) 0.0227(3) Uani 1 1 d .
C9 C 0.62430(10) 0.73310(17) 0.36331(15) 0.0255(3) Uani 1 1 d .
H9A H 0.5822 0.7956 0.3506 0.031 Uiso 1 1 calc R
H9B H 0.6196 0.6737 0.2912 0.031 Uiso 1 1 calc R
C10 C 0.69499(9) 0.80977(16) 0.37187(15) 0.0243(3) Uani 1 1 d .
C11 C 0.71063(10) 0.91819(17) 0.44880(16) 0.0275(4) Uani 1 1 d .
C12 C 0.77663(11) 0.98708(18) 0.45903(17) 0.0325(4) Uani 1 1 d .
H12 H 0.7867 1.0600 0.5135 0.039 Uiso 1 1 calc R
C13 C 0.82711(11) 0.94541(19) 0.38682(19) 0.0351(4) Uani 1 1 d .
C14 C 0.81348(11) 0.84092(19) 0.30635(18) 0.0345(4) Uani 1 1 d .
H14 H 0.8487 0.8156 0.2563 0.041 Uiso 1 1 calc R
C15 C 0.74747(10) 0.77367(17) 0.30002(16) 0.0287(4) Uani 1 1 d .
H15 H 0.7377 0.7010 0.2452 0.034 Uiso 1 1 calc R
O21 O 0.83518(7) 0.17068(12) 0.71207(11) 0.0303(3) Uani 1 1 d .
N21 N 0.76067(10) 0.10361(17) 0.84328(15) 0.0338(4) Uani 1 1 d .
H21A H 0.7289(12) 0.163(2) 0.8164(19) 0.034(6) Uiso 1 1 d .
H21B H 0.7514(13) 0.050(2) 0.901(2) 0.044(6) Uiso 1 1 d .
C21 C 0.82297(10) 0.09697(17) 0.79773(15) 0.0268(4) Uani 1 1 d .
C22 C 0.87882(10) -0.00372(17) 0.84884(16) 0.0280(4) Uani 1 1 d .
C23 C 0.93034(10) -0.04516(18) 0.77687(17) 0.0318(4) Uani 1 1 d .
H23 H 0.9294 -0.0094 0.6970 0.038 Uiso 1 1 calc R
C24 C 0.98312(11) -0.1388(2) 0.82191(19) 0.0387(5) Uani 1 1 d .
H24 H 1.0176 -0.1687 0.7723 0.046 Uiso 1 1 calc R
C25 C 0.98531(12) -0.1884(2) 0.9395(2) 0.0424(5) Uani 1 1 d .
H25 H 1.0218 -0.2517 0.9707 0.051 Uiso 1 1 calc R
C26 C 0.93497(13) -0.1465(2) 1.01133(19) 0.0415(5) Uani 1 1 d .
H26 H 0.9371 -0.1805 1.0920 0.050 Uiso 1 1 calc R
C27 C 0.88133(12) -0.05513(19) 0.96676(17) 0.0352(4) Uani 1 1 d .
H27 H 0.8463 -0.0274 1.0162 0.042 Uiso 1 1 calc R

loop_
_atom_site_aniso_label
_atom_site_aniso_U_11
_atom_site_aniso_U_22
_atom_site_aniso_U_33
_atom_site_aniso_U_23
_atom_site_aniso_U_13
_atom_site_aniso_U_12
Cl1 0.0471(3) 0.0334(2) 0.0349(3) -0.00399(18) 0.0168(2) 0.00183(19)
Cl2 0.0389(3) 0.0486(3) 0.0792(4) -0.0001(3) 0.0139(3) -0.0207(2)
O1 0.0295(7) 0.0268(6) 0.0305(7) 0.0084(5) 0.0119(5) 0.0062(5)
O2 0.0352(7) 0.0341(7) 0.0370(7) 0.0137(6) 0.0176(6) 0.0066(6)
N1 0.0224(7) 0.0222(7) 0.0231(7) 0.0020(5) 0.0058(5) 0.0001(5)
N2 0.0235(7) 0.0204(6) 0.0227(7) -0.0012(5) 0.0048(5) -0.0013(5)
C1 0.0272(9) 0.0227(8) 0.0224(8) -0.0011(6) 0.0073(7) -0.0002(6)
C2 0.0248(8) 0.0218(8) 0.0210(8) -0.0024(6) 0.0063(6) -0.0029(6)
C3 0.0245(8) 0.0211(7) 0.0208(8) -0.0050(6) 0.0058(6) -0.0032(6)
C4 0.0301(9) 0.0241(8) 0.0233(8) -0.0040(6) 0.0087(7) -0.0043(7)
C5 0.0299(9) 0.0289(9) 0.0276(9) -0.0082(7) 0.0124(7) -0.0058(7)
C6 0.0245(8) 0.0260(8) 0.0317(9) -0.0089(7) 0.0074(7) -0.0007(7)
C7 0.0251(8) 0.0250(8) 0.0272(8) -0.0032(7) 0.0046(7) -0.0007(6)
C8 0.0250(8) 0.0217(7) 0.0219(8) -0.0036(6) 0.0053(6) -0.0042(6)
C9 0.0269(9) 0.0265(8) 0.0232(8) 0.0044(6) 0.0037(7) -0.0009(7)
C10 0.0278(8) 0.0233(8) 0.0218(8) 0.0059(6) 0.0043(6) 0.0005(6)
C11 0.0327(9) 0.0258(8) 0.0248(8) 0.0040(7) 0.0072(7) 0.0003(7)
C12 0.0392(11) 0.0259(9) 0.0318(9) 0.0018(7) 0.0041(8) -0.0052(7)
C13 0.0291(9) 0.0325(10) 0.0439(11) 0.0069(8) 0.0067(8) -0.0090(8)
C14 0.0315(10) 0.0344(10) 0.0400(10) 0.0050(8) 0.0131(8) -0.0006(8)
C15 0.0307(9) 0.0274(8) 0.0287(9) 0.0020(7) 0.0070(7) 0.0013(7)
O21 0.0337(7) 0.0283(6) 0.0310(7) 0.0075(5) 0.0120(5) 0.0045(5)
N21 0.0391(9) 0.0331(8) 0.0321(8) 0.0119(7) 0.0143(7) 0.0089(7)
C21 0.0331(9) 0.0242(8) 0.0237(8) -0.0004(6) 0.0069(7) 0.0000(7)
C22 0.0314(9) 0.0239(8) 0.0284(9) 0.0007(7) 0.0039(7) -0.0002(7)
C23 0.0333(10) 0.0310(9) 0.0316(10) 0.0030(7) 0.0069(8) 0.0012(7)
C24 0.0352(11) 0.0349(10) 0.0471(12) -0.0003(9) 0.0096(9) 0.0032(8)
C25 0.0408(12) 0.0342(10) 0.0489(12) 0.0094(9) -0.0026(9) 0.0062(9)
C26 0.0490(12) 0.0395(11) 0.0348(10) 0.0109(9) 0.0032(9) 0.0051(9)
C27 0.0431(11) 0.0326(10) 0.0305(10) 0.0038(8) 0.0075(8) 0.0016(8)

loop_
_atom_type_symbol
_atom_type_description
_atom_type_scat_dispersion_real
_atom_type_scat_dispersion_imag
_atom_type_scat_source
C C 0.0033 0.0016 'International Tables Vol C Tables 4.2.6.8 and 6.1.1.4'
H H 0.0000 0.0000 'International Tables Vol C Tables 4.2.6.8 and 6.1.1.4'
N N 0.0061 0.0033 'International Tables Vol C Tables 4.2.6.8 and 6.1.1.4'
O O 0.0106 0.0060 'International Tables Vol C Tables 4.2.6.8 and 6.1.1.4'
Cl Cl 0.1484 0.1585 'International Tables Vol C Tables 4.2.6.8 and 6.1.1.4'

loop_
_geom_angle_atom_site_label_1
_geom_angle_atom_site_label_2
_geom_angle_atom_site_label_3
_geom_angle
C1 O1 H1 114.4(16)
N2 N1 C8 112.00(13)
N2 N1 C9 119.94(13)
C8 N1 C9 127.38(14)
C2 N2 N1 106.10(13)
O1 C1 C2 114.47(14)
O2 C1 O1 124.93(16)
O2 C1 C2 120.60(15)
N2 C2 C1 120.71(15)
N2 C2 C3 111.27(14)
C3 C2 C1 127.99(14)
C4 C3 C2 136.34(16)
C8 C3 C2 104.19(14)
C8 C3 C4 119.45(15)
C3 C4 H4 121.2
C5 C4 C3 117.63(16)
C5 C4 H4 121.2
C4 C5 H5 119.0
C4 C5 C6 122.07(16)
C6 C5 H5 119.0
C5 C6 H6 119.3
C7 C6 C5 121.49(16)
C7 C6 H6 119.3
C6 C7 H7 121.7
C6 C7 C8 116.56(16)
C8 C7 H7 121.7
N1 C8 C3 106.44(14)
N1 C8 C7 130.77(15)
C7 C8 C3 122.79(15)
N1 C9 H9A 109.1
N1 C9 H9B 109.1
N1 C9 C10 112.52(14)
H9A C9 H9B 107.8
C10 C9 H9A 109.1
C10 C9 H9B 109.1
C11 C10 C9 122.58(15)
C11 C10 C15 117.47(16)
C15 C10 C9 119.94(15)
C10 C11 Cl1 119.90(14)
C12 C11 Cl1 117.46(14)
C12 C11 C10 122.64(17)
C11 C12 H12 121.4
C13 C12 C11 117.26(17)
C13 C12 H12 121.4
C12 C13 Cl2 118.24(15)
C14 C13 Cl2 119.30(15)
C14 C13 C12 122.45(17)
C13 C14 H14 120.7
C13 C14 C15 118.54(18)
C15 C14 H14 120.7
C10 C15 H15 119.2
C14 C15 C10 121.59(17)
C14 C15 H15 119.2
H21A N21 H21B 119(2)
C21 N21 H21A 119.2(15)
C21 N21 H21B 121.9(16)
O21 C21 N21 121.79(17)
O21 C21 C22 119.82(15)
N21 C21 C22 118.38(16)
C23 C22 C21 118.55(16)
C23 C22 C27 119.71(17)
C27 C22 C21 121.73(16)
C22 C23 H23 120.0
C24 C23 C22 119.93(18)
C24 C23 H23 120.0
C23 C24 H24 120.1
C25 C24 C23 119.77(19)
C25 C24 H24 120.1
C24 C25 H25 119.8
C26 C25 C24 120.41(19)
C26 C25 H25 119.8
C25 C26 H26 119.8
C25 C26 C27 120.39(19)
C27 C26 H26 119.8
C22 C27 H27 120.1
C26 C27 C22 119.78(19)
C26 C27 H27 120.1

loop_
_geom_bond_atom_site_label_1
_geom_bond_atom_site_label_2
_geom_bond_distance
Cl1 C11 1.7455(18)
Cl2 C13 1.7373(19)
O1 H1 0.86(3)
O1 C1 1.307(2)
O2 C1 1.224(2)
N1 N2 1.3504(19)
N1 C8 1.369(2)
N1 C9 1.457(2)
N2 C2 1.329(2)
C1 C2 1.468(2)
C2 C3 1.425(2)
C3 C4 1.415(2)
C3 C8 1.404(2)
C4 H4 0.9500
C4 C5 1.373(2)
C5 H5 0.9500
C5 C6 1.410(3)
C6 H6 0.9500
C6 C7 1.378(2)
C7 H7 0.9500
C7 C8 1.401(2)
C9 H9A 0.9900
C9 H9B 0.9900
C9 C10 1.501(2)
C10 C11 1.387(2)
C10 C15 1.390(2)
C11 C12 1.386(3)
C12 H12 0.9500
C12 C13 1.380(3)
C13 C14 1.376(3)
C14 H14 0.9500
C14 C15 1.381(3)
C15 H15 0.9500
O21 C21 1.251(2)
N21 H21A 0.85(2)
N21 H21B 0.87(2)
N21 C21 1.322(2)
C21 C22 1.490(2)
C22 C23 1.392(3)
C22 C27 1.395(2)
C23 H23 0.9500
C23 C24 1.388(3)
C24 H24 0.9500
C24 C25 1.386(3)
C25 H25 0.9500
C25 C26 1.377(3)
C26 H26 0.9500
C26 C27 1.381(3)
C27 H27 0.9500
